data_4107534
loop_
_publ_author_name
'Liam P. Spencer'
'Ping Yang'
'Brian L. Scott'
'Enrique R. Batista'
'James M. Boncella'

_publ_section_title
;
 Imido Exchange in Bis(imido) Uranium(VI) Complexes with Aryl Isocyanates
;
_journal_name_full 'Journal of the American Chemical Society'
_journal_page_first 2930
_journal_page_last 2931
_journal_paper_doi 10.1021/ja7107454
_journal_volume 130
_journal_year 2008
_chemical_formula_sum 'C55 H54 Cl2 I2 N2 O2 P2 U'
_chemical_formula_weight 1399.67
_chemical_name_systematic
; 
 ? 
;
_space_group_IT_number 2
_symmetry_cell_setting triclinic
_symmetry_space_group_name_Hall '-P 1'
_symmetry_space_group_name_H-M 'P -1'
_atom_sites_solution_hydrogens geom
_atom_sites_solution_primary direct
_atom_sites_solution_secondary difmap
_audit_creation_method SHELXL-97
_cell_angle_alpha 97.471(2)
_cell_angle_beta 112.773(2)
_cell_angle_gamma 101.480(2)
_cell_formula_units_Z 1
_cell_length_a 10.7202(19)
_cell_length_b 11.445(2)
_cell_length_c 12.290(2)
_cell_measurement_temperature 141(2)
_cell_volume 1326.3(4)
_computing_cell_refinement 'SAINT+, v. 7.06 (Bruker AXS, 2001)'
_computing_data_collection 'APEX II, v. 1.08 (Bruker AXS, 2003)'
_computing_data_reduction 'SAINT+, v. 7.06 (Bruker AXS, 2001)'
_computing_molecular_graphics 'SHELXTL, v. 6.10, (Bruker AXS, 2000)'
_computing_publication_material 'SHELXTL, v. 6.10, (Bruker AXS, 2000)'
_computing_structure_refinement 'SHELXL-97 (Sheldrick, 1997)'
_computing_structure_solution 'SHELXS-97 (Sheldrick, 1990)'
_diffrn_ambient_temperature 141(2)
_diffrn_measured_fraction_theta_full 0.995
_diffrn_measured_fraction_theta_max 0.916
_diffrn_measurement_device_type 'Bruker D8 with APEXII CCD'
_diffrn_measurement_method '\w scans'
_diffrn_radiation_monochromator graphite
_diffrn_radiation_source 'fine-focus sealed tube'
_diffrn_radiation_type MoK\a
_diffrn_radiation_wavelength 0.71073
_diffrn_reflns_av_R_equivalents 0.0465
_diffrn_reflns_av_sigmaI/netI 0.0705
_diffrn_reflns_limit_h_max 13
_diffrn_reflns_limit_h_min -14
_diffrn_reflns_limit_k_max 15
_diffrn_reflns_limit_k_min -15
_diffrn_reflns_limit_l_max 16
_diffrn_reflns_limit_l_min -16
_diffrn_reflns_number 14549
_diffrn_reflns_theta_full 25.00
_diffrn_reflns_theta_max 28.14
_diffrn_reflns_theta_min 1.87
_diffrn_standards_decay_% 0
_diffrn_standards_interval_count 0
_diffrn_standards_interval_time 0
_diffrn_standards_number 0
_exptl_absorpt_coefficient_mu 4.427
_exptl_absorpt_correction_T_max 0.8428
_exptl_absorpt_correction_T_min 0.5377
_exptl_absorpt_correction_type multi-scan
_exptl_absorpt_process_details 'SADABS 2.03 (Sheldrick, 2001)'
_exptl_crystal_colour green
_exptl_crystal_density_diffrn 1.752
_exptl_crystal_description parallelepiped
_exptl_crystal_F_000 676
_exptl_crystal_size_max 0.16
_exptl_crystal_size_mid 0.10
_exptl_crystal_size_min 0.04
_refine_diff_density_max 1.771
_refine_diff_density_min -1.798
_refine_diff_density_rms 0.218
_refine_ls_extinction_method none
_refine_ls_goodness_of_fit_ref 0.893
_refine_ls_hydrogen_treatment constr
_refine_ls_matrix_type full
_refine_ls_number_parameters 286
_refine_ls_number_reflns 5948
_refine_ls_number_restraints 0
_refine_ls_restrained_S_all 0.893
_refine_ls_R_factor_all 0.0605
_refine_ls_R_factor_gt 0.0419
_refine_ls_shift/su_max 0.000
_refine_ls_shift/su_mean 0.000
_refine_ls_structure_factor_coef Fsqd
_refine_ls_weighting_details 'calc w=1/[\s^2^(Fo^2^)+(0.1000P)^2^+0.0000P] where P=(Fo^2^+2Fc^2^)/3'
_refine_ls_weighting_scheme calc
_refine_ls_wR_factor_gt 0.1101
_refine_ls_wR_factor_ref 0.1413
_reflns_number_gt 4448
_reflns_number_total 5948
_reflns_threshold_expression >2sigma(I)
_cod_data_source_file ja7107454-file002.cif
_cod_data_source_block apx463s
_cod_original_cell_volume 1326.2(4)
_cod_database_code 4107534

loop_
_symmetry_equiv_pos_as_xyz
'x, y, z'
'-x, -y, -z'

loop_
_atom_site_label
_atom_site_type_symbol
_atom_site_fract_x
_atom_site_fract_y
_atom_site_fract_z
_atom_site_U_iso_or_equiv
_atom_site_adp_type
_atom_site_occupancy
_atom_site_symmetry_multiplicity
_atom_site_calc_flag
_atom_site_refinement_flags
U1 U 0.0000 0.0000 0.0000 0.01646(12) Uani 1 2 d S
I1 I -0.16605(5) -0.17286(4) 0.09731(4) 0.02497(14) Uani 1 1 d .
P1 P 0.15647(19) 0.27403(16) 0.26667(16) 0.0190(4) Uani 1 1 d .
N1 N 0.1586(6) -0.0522(5) 0.0807(5) 0.0173(12) Uani 1 1 d .
O1 O 0.0733(5) 0.1603(4) 0.1657(4) 0.0217(10) Uani 1 1 d .
C1 C 0.0940(7) 0.2720(6) 0.3833(6) 0.0212(15) Uani 1 1 d .
C2 C 0.1288(8) 0.3760(6) 0.4720(6) 0.0236(15) Uani 1 1 d .
H2 H 0.1831 0.4492 0.4697 0.028 Uiso 1 1 calc R
C3 C 0.0854(8) 0.3737(7) 0.5626(7) 0.0266(16) Uani 1 1 d .
H3 H 0.1102 0.4442 0.6220 0.032 Uiso 1 1 calc R
C4 C 0.0026(8) 0.2630(8) 0.5645(7) 0.0294(17) Uani 1 1 d .
H4 H -0.0279 0.2596 0.6257 0.035 Uiso 1 1 calc R
C5 C -0.0335(8) 0.1596(7) 0.4762(7) 0.0287(17) Uani 1 1 d .
H5 H -0.0896 0.0869 0.4774 0.034 Uiso 1 1 calc R
C6 C 0.0126(8) 0.1616(7) 0.3849(6) 0.0219(15) Uani 1 1 d .
H6 H -0.0104 0.0909 0.3264 0.026 Uiso 1 1 calc R
C7 C 0.1361(8) 0.4104(7) 0.2148(6) 0.0236(15) Uani 1 1 d .
C8 C 0.2379(8) 0.4814(7) 0.1886(6) 0.0257(16) Uani 1 1 d .
H8 H 0.3196 0.4585 0.1990 0.031 Uiso 1 1 calc R
C9 C 0.2174(8) 0.5867(7) 0.1469(7) 0.0289(17) Uani 1 1 d .
H9 H 0.2847 0.6332 0.1282 0.035 Uiso 1 1 calc R
C10 C 0.0956(8) 0.6224(7) 0.1331(6) 0.0293(17) Uani 1 1 d .
H10 H 0.0839 0.6945 0.1085 0.035 Uiso 1 1 calc R
C11 C -0.0076(8) 0.5506(7) 0.1562(7) 0.0284(17) Uani 1 1 d .
H11 H -0.0903 0.5723 0.1438 0.034 Uiso 1 1 calc R
C12 C 0.0136(8) 0.4458(7) 0.1978(6) 0.0251(16) Uani 1 1 d .
H12 H -0.0549 0.3985 0.2147 0.030 Uiso 1 1 calc R
C13 C 0.3417(7) 0.2800(7) 0.3297(6) 0.0232(15) Uani 1 1 d .
C14 C 0.4292(8) 0.3368(7) 0.4521(7) 0.0279(16) Uani 1 1 d .
H14 H 0.3942 0.3738 0.5017 0.033 Uiso 1 1 calc R
C15 C 0.5686(8) 0.3361(7) 0.4965(8) 0.0361(19) Uani 1 1 d .
H15 H 0.6285 0.3732 0.5772 0.043 Uiso 1 1 calc R
C16 C 0.6202(8) 0.2814(7) 0.4230(7) 0.0344(19) Uani 1 1 d .
H16 H 0.7145 0.2822 0.4544 0.041 Uiso 1 1 calc R
C17 C 0.5348(8) 0.2260(7) 0.3047(7) 0.0332(18) Uani 1 1 d .
H17 H 0.5702 0.1887 0.2556 0.040 Uiso 1 1 calc R
C18 C 0.3944(9) 0.2258(8) 0.2583(7) 0.0336(19) Uani 1 1 d .
H18 H 0.3356 0.1882 0.1775 0.040 Uiso 1 1 calc R
C19 C 0.2836(7) -0.0816(6) 0.1463(6) 0.0237(15) Uani 1 1 d .
C20 C 0.3295(7) -0.0798(6) 0.2701(6) 0.0212(15) Uani 1 1 d .
C21 C 0.4556(8) -0.1066(7) 0.3305(6) 0.0266(16) Uani 1 1 d .
H21 H 0.4863 -0.1043 0.4129 0.032 Uiso 1 1 calc R
C22 C 0.5375(8) -0.1367(7) 0.2739(6) 0.0250(16) Uani 1 1 d .
C23 C 0.4877(7) -0.1407(6) 0.1487(7) 0.0240(15) Uani 1 1 d .
H23 H 0.5408 -0.1614 0.1085 0.029 Uiso 1 1 calc R
C24 C 0.3612(7) -0.1147(6) 0.0830(6) 0.0230(15) Uani 1 1 d .
C25 C 0.2442(8) -0.0495(7) 0.3364(6) 0.0251(16) Uani 1 1 d .
H25A H 0.1609 -0.0330 0.2815 0.038 Uiso 1 1 calc R
H25B H 0.2989 0.0215 0.4015 0.038 Uiso 1 1 calc R
H25C H 0.2181 -0.1175 0.3688 0.038 Uiso 1 1 calc R
C26 C 0.6714(8) -0.1702(9) 0.3401(7) 0.037(2) Uani 1 1 d .
H26A H 0.7131 -0.1876 0.2856 0.055 Uiso 1 1 calc R
H26B H 0.6507 -0.2413 0.3705 0.055 Uiso 1 1 calc R
H26C H 0.7356 -0.1031 0.4066 0.055 Uiso 1 1 calc R
C27 C 0.3118(8) -0.1234(7) -0.0493(6) 0.0277(17) Uani 1 1 d .
H27A H 0.3780 -0.1483 -0.0754 0.042 Uiso 1 1 calc R
H27B H 0.3036 -0.0450 -0.0661 0.042 Uiso 1 1 calc R
H27C H 0.2217 -0.1827 -0.0919 0.042 Uiso 1 1 calc R

loop_
_atom_site_aniso_label
_atom_site_aniso_U_11
_atom_site_aniso_U_22
_atom_site_aniso_U_33
_atom_site_aniso_U_23
_atom_site_aniso_U_13
_atom_site_aniso_U_12
U1 0.0175(2) 0.0188(2) 0.01434(19) 0.00395(13) 0.00599(14) 0.00908(14)
I1 0.0262(3) 0.0285(3) 0.0271(3) 0.0129(2) 0.0143(2) 0.0115(2)
P1 0.0240(9) 0.0164(8) 0.0167(9) 0.0030(7) 0.0085(7) 0.0062(7)
N1 0.015(3) 0.026(3) 0.014(3) 0.001(2) 0.008(2) 0.012(2)
O1 0.024(3) 0.021(2) 0.017(2) -0.0005(19) 0.008(2) 0.004(2)
C1 0.018(3) 0.023(4) 0.020(3) 0.002(3) 0.003(3) 0.012(3)
C2 0.025(4) 0.018(3) 0.028(4) 0.004(3) 0.012(3) 0.006(3)
C3 0.032(4) 0.025(4) 0.026(4) 0.002(3) 0.013(3) 0.016(3)
C4 0.022(4) 0.047(5) 0.029(4) 0.016(4) 0.016(3) 0.016(4)
C5 0.018(4) 0.036(4) 0.037(4) 0.014(4) 0.014(3) 0.012(3)
C6 0.035(4) 0.027(4) 0.011(3) 0.010(3) 0.014(3) 0.014(3)
C7 0.032(4) 0.026(4) 0.014(3) 0.005(3) 0.008(3) 0.013(3)
C8 0.027(4) 0.030(4) 0.022(4) 0.006(3) 0.009(3) 0.014(3)
C9 0.031(4) 0.025(4) 0.024(4) 0.004(3) 0.009(3) 0.000(3)
C10 0.038(5) 0.030(4) 0.017(4) 0.004(3) 0.008(3) 0.013(4)
C11 0.029(4) 0.031(4) 0.030(4) 0.009(3) 0.013(3) 0.018(3)
C12 0.032(4) 0.033(4) 0.014(3) 0.008(3) 0.013(3) 0.011(3)
C13 0.022(4) 0.028(4) 0.013(3) 0.004(3) 0.002(3) 0.007(3)
C14 0.032(4) 0.023(4) 0.029(4) 0.002(3) 0.013(3) 0.012(3)
C15 0.028(4) 0.034(4) 0.035(5) 0.003(4) 0.004(4) 0.007(4)
C16 0.020(4) 0.032(4) 0.042(5) 0.011(4) 0.003(3) 0.005(3)
C17 0.033(4) 0.035(4) 0.032(4) 0.003(4) 0.016(4) 0.009(4)
C18 0.037(5) 0.046(5) 0.016(4) 0.001(3) 0.009(3) 0.016(4)
C19 0.022(4) 0.025(4) 0.019(3) 0.000(3) 0.006(3) 0.005(3)
C20 0.026(4) 0.011(3) 0.027(4) 0.004(3) 0.011(3) 0.007(3)
C21 0.025(4) 0.033(4) 0.017(3) 0.011(3) 0.004(3) 0.008(3)
C22 0.025(4) 0.031(4) 0.018(3) 0.011(3) 0.006(3) 0.010(3)
C23 0.020(4) 0.024(4) 0.030(4) 0.007(3) 0.012(3) 0.008(3)
C24 0.023(4) 0.016(3) 0.026(4) 0.000(3) 0.010(3) 0.001(3)
C25 0.032(4) 0.028(4) 0.021(4) 0.008(3) 0.014(3) 0.011(3)
C26 0.022(4) 0.064(6) 0.026(4) 0.014(4) 0.006(3) 0.024(4)
C27 0.032(4) 0.039(4) 0.022(4) 0.011(3) 0.017(3) 0.017(4)

loop_
_atom_type_symbol
_atom_type_description
_atom_type_scat_dispersion_real
_atom_type_scat_dispersion_imag
_atom_type_scat_source
C C 0.0033 0.0016 'International Tables Vol C Tables 4.2.6.8 and 6.1.1.4'
H H 0.0000 0.0000 'International Tables Vol C Tables 4.2.6.8 and 6.1.1.4'
N N 0.0061 0.0033 'International Tables Vol C Tables 4.2.6.8 and 6.1.1.4'
P P 0.1023 0.0942 'International Tables Vol C Tables 4.2.6.8 and 6.1.1.4'
I I -0.4742 1.8119 'International Tables Vol C Tables 4.2.6.8 and 6.1.1.4'
U U -9.6767 9.6646 'International Tables Vol C Tables 4.2.6.8 and 6.1.1.4'
O O 0.0106 0.0060 'International Tables Vol C Tables 4.2.6.8 and 6.1.1.4'
Cl Cl 0.1484 0.1585 'International Tables Vol C Tables 4.2.6.8 and 6.1.1.4'

loop_
_geom_angle_atom_site_label_1
_geom_angle_atom_site_label_2
_geom_angle_atom_site_label_3
_geom_angle
_geom_angle_site_symmetry_1
_geom_angle_site_symmetry_3
N1 U1 N1 180.0(5) 2 .
N1 U1 O1 89.9(2) 2 2
N1 U1 O1 90.1(2) . 2
N1 U1 O1 90.1(2) 2 .
N1 U1 O1 89.9(2) . .
O1 U1 O1 180.0(3) 2 .
N1 U1 I1 90.42(17) 2 .
N1 U1 I1 89.58(17) . .
O1 U1 I1 87.11(12) 2 .
O1 U1 I1 92.89(12) . .
N1 U1 I1 89.58(17) 2 2
N1 U1 I1 90.42(17) . 2
O1 U1 I1 92.89(12) 2 2
O1 U1 I1 87.11(12) . 2
I1 U1 I1 180.000(14) . 2
O1 P1 C7 111.9(3) . .
O1 P1 C1 109.6(3) . .
C7 P1 C1 106.9(3) . .
O1 P1 C13 109.8(3) . .
C7 P1 C13 108.6(3) . .
C1 P1 C13 109.9(3) . .
C19 N1 U1 175.4(5) . .
P1 O1 U1 164.1(3) . .
C2 C1 C6 120.1(7) . .
C2 C1 P1 121.4(6) . .
C6 C1 P1 118.4(5) . .
C3 C2 C1 121.5(7) . .
C2 C3 C4 118.8(7) . .
C5 C4 C3 120.0(7) . .
C4 C5 C6 121.2(7) . .
C5 C6 C1 118.4(7) . .
C8 C7 C12 119.2(7) . .
C8 C7 P1 121.7(6) . .
C12 C7 P1 119.1(6) . .
C7 C8 C9 120.0(7) . .
C8 C9 C10 120.1(7) . .
C11 C10 C9 120.1(7) . .
C10 C11 C12 119.5(7) . .
C11 C12 C7 121.1(7) . .
C18 C13 C14 120.3(7) . .
C18 C13 P1 119.4(5) . .
C14 C13 P1 120.3(6) . .
C15 C14 C13 118.1(7) . .
C16 C15 C14 120.9(8) . .
C17 C16 C15 120.8(8) . .
C16 C17 C18 119.3(8) . .
C13 C18 C17 120.7(7) . .
C20 C19 N1 121.5(6) . .
C20 C19 C24 120.8(7) . .
N1 C19 C24 117.7(6) . .
C21 C20 C19 118.8(7) . .
C21 C20 C25 120.3(6) . .
C19 C20 C25 120.9(6) . .
C22 C21 C20 122.9(7) . .
C21 C22 C23 117.4(6) . .
C21 C22 C26 122.0(6) . .
C23 C22 C26 120.5(7) . .
C24 C23 C22 122.3(7) . .
C23 C24 C19 117.8(6) . .
C23 C24 C27 120.1(6) . .
C19 C24 C27 122.1(6) . .

loop_
_geom_bond_atom_site_label_1
_geom_bond_atom_site_label_2
_geom_bond_distance
_geom_bond_site_symmetry_2
U1 N1 1.867(5) 2
U1 N1 1.867(5) .
U1 O1 2.313(4) 2
U1 O1 2.313(4) .
U1 I1 3.0618(5) .
U1 I1 3.0618(5) 2
P1 O1 1.513(5) .
P1 C7 1.782(7) .
P1 C1 1.803(7) .
P1 C13 1.814(7) .
N1 C19 1.404(8) .
C1 C2 1.384(9) .
C1 C6 1.393(10) .
C2 C3 1.365(10) .
C3 C4 1.404(11) .
C4 C5 1.375(11) .
C5 C6 1.390(10) .
C7 C8 1.393(10) .
C7 C12 1.398(10) .
C8 C9 1.394(10) .
C9 C10 1.401(11) .
C10 C11 1.386(11) .
C11 C12 1.389(10) .
C13 C18 1.363(10) .
C13 C14 1.405(10) .
C14 C15 1.381(11) .
C15 C16 1.375(11) .
C16 C17 1.360(11) .
C17 C18 1.387(11) .
C19 C20 1.402(10) .
C19 C24 1.411(10) .
C20 C21 1.386(9) .
C20 C25 1.501(10) .
C21 C22 1.381(10) .
C22 C23 1.410(10) .
C22 C26 1.505(9) .
C23 C24 1.398(9) .
C24 C27 1.484(10) .
